data_7125549
loop_
_publ_author_name
'Griffith, Christopher S.'
'Koutsantonis, George A.'
'Skelton, Brian W.'
'White, Allan H.'

_publ_section_title
;
 Reactions of metalloalkynes. New C2 bonding mode in a trimetallic
 complex.
;
_journal_issue 18
_journal_name_full 'Chemical communications (Cambridge, England)'
_journal_page_first 2174
_journal_page_last 2175
_journal_paper_doi 10.1039/b110930h
_journal_year 2002
_chemical_formula_sum 'C23 H15 B F4 O6 Ru3'
_chemical_formula_weight 777.38
_space_group_IT_number 2
_space_group_name_Hall '-P 1'
_space_group_name_H-M_alt 'P -1'
_symmetry_cell_setting triclinic
_symmetry_space_group_name_Hall '-P 1'
_symmetry_space_group_name_H-M 'P -1'
_audit_creation_date 01-11-29
_audit_creation_method Xtal3.6
_cell_angle_alpha 93.04(3)
_cell_angle_beta 103.04(2)
_cell_angle_gamma 107.29(2)
_cell_formula_units_Z 2
_cell_length_a 14.292(3)
_cell_length_b 10.397(3)
_cell_length_c 9.281(3)
_cell_measurement_reflns_used 8
_cell_measurement_temperature 293
_cell_measurement_theta_max 25.9
_cell_measurement_theta_min 18.9
_cell_volume 1272.1(7)
_computing_cell_refinement 'Enraf Nonius Software'
_computing_data_collection 'Enraf Nonius Software'
_computing_data_reduction xtal
_computing_molecular_graphics xtal
_computing_publication_material 'xtal BONDLA CIFIO'
_computing_structure_refinement xtal
_computing_structure_solution xtal
_diffrn_ambient_temperature 293
_diffrn_measurement_device_type
;
CAD4  diffractometer
;
_diffrn_measurement_method '2\q-\w scans'
_diffrn_radiation_detector 'scintillation counter'
_diffrn_radiation_monochromator graphite
_diffrn_radiation_source 'sealed tube'
_diffrn_radiation_type 'Mo K\a'
_diffrn_radiation_wavelength .71073
_diffrn_reflns_av_R_equivalents .048
_diffrn_reflns_av_sigmaI/netI 0
_diffrn_reflns_limit_h_max 18
_diffrn_reflns_limit_h_min -18
_diffrn_reflns_limit_k_max 13
_diffrn_reflns_limit_k_min -13
_diffrn_reflns_limit_l_max 5
_diffrn_reflns_limit_l_min -12
_diffrn_reflns_number 9772
_diffrn_reflns_reduction_process equatorial_monochr_Lp
_diffrn_reflns_theta_max 28.03
_diffrn_reflns_theta_min 1.54
_diffrn_standards_decay_% 0
_diffrn_standards_interval_time 60
_diffrn_standards_number 8
_exptl_absorpt_coefficient_mu 1.824
_exptl_absorpt_correction_T_max .75
_exptl_absorpt_correction_T_min .58
_exptl_absorpt_correction_type gaussian
_exptl_absorpt_process_details
;
Xtal absorb                
;
_exptl_crystal_colour dark
_exptl_crystal_density_diffrn 2.029
_exptl_crystal_description prism
_exptl_crystal_F_000 748
_exptl_crystal_size_max .75
_exptl_crystal_size_mid .28
_exptl_crystal_size_min .18
_refine_diff_density_max 1.185
_refine_diff_density_min -1.281
_refine_ls_goodness_of_fit_all 1.818
_refine_ls_goodness_of_fit_ref 1.901
_refine_ls_hydrogen_treatment noref
_refine_ls_matrix_type full
_refine_ls_number_constraints 0
_refine_ls_number_parameters 335
_refine_ls_number_reflns 5065
_refine_ls_number_restraints 0
_refine_ls_R_factor_all .075
_refine_ls_R_factor_gt .06
_refine_ls_shift/su_max .049
_refine_ls_shift/su_mean .002
_refine_ls_structure_factor_coef F
_refine_ls_weighting_scheme calc
_refine_ls_wR_factor_all .071
_refine_ls_wR_factor_ref .071
_reflns_d_resolution_high .756
_reflns_d_resolution_low 13.167
_reflns_limit_h_max 17
_reflns_limit_h_min -18
_reflns_limit_k_max 13
_reflns_limit_k_min -13
_reflns_limit_l_max 12
_reflns_limit_l_min 0
_reflns_number_gt 5065
_reflns_number_observed 5065
_reflns_number_total 6140
_reflns_threshold_expression 'I    > 3.00 sig(I   )'
_cod_data_source_file b110930h.txt
_cod_data_source_block global
_cod_original_sg_symbol_Hall -p_1
_cod_original_sg_symbol_H-M P_-1
_cod_original_formula_sum 'C23 H15 B1 F4 O6 Ru3'
_cod_database_code 7125549

loop_
_symmetry_equiv_pos_as_xyz
+x,+y,+z
-x,-y,-z

loop_
_atom_site_label
_atom_site_fract_x
_atom_site_fract_y
_atom_site_fract_z
_atom_site_U_iso_or_equiv
_atom_site_adp_type
_atom_site_occupancy
Ru1 .91546(3) .72622(4) .63068(4) .04423(15) Uani 1.00000
Ru2 .75153(4) .58378(4) .91465(5) .0541(2) Uani 1.00000
Ru3 .62539(3) .85242(4) .71555(5) .0539(2) Uani 1.00000
C11 .9944(5) .8810(6) .7642(7) .062(2) Uani 1.00000
O11 1.0449(5) .9754(5) .8463(6) .092(2) Uani 1.00000
C12 .9735(4) .6197(6) .7529(6) .056(2) Uani 1.00000
O12 1.0090(4) .5503(5) .8204(5) .084(2) Uani 1.00000
C101 .9661(6) .6762(7) .4298(6) .067(3) Uani 1.00000
C102 .8671(7) .5863(7) .4147(7) .074(3) Uani 1.00000
C103 .8012(5) .6644(7) .4068(6) .071(3) Uani 1.00000
C104 .8568(6) .8007(7) .4173(6) .069(3) Uani 1.00000
C105 .9598(5) .8057(7) .4306(6) .067(3) Uani 1.00000
C21 .8844(5) .6780(6) 1.0255(6) .057(2) Uani 1.00000
O21 .9670(4) .7312(5) 1.0860(5) .076(2) Uani 1.00000
C22 .7012(6) .6857(8) 1.0303(7) .079(3) Uani 1.00000
O22 .6665(6) .7423(9) 1.1022(6) .132(5) Uani 1.00000
C201 .7298(10) .4036(8) .7534(12) .101(5) Uani 1.00000
C202 .6398(8) .4143(9) .7451(11) .103(5) Uani 1.00000
C203 .6174(8) .3976(10) .8773(17) .122(6) Uani 1.00000
C204 .6967(12) .3790(10) .9801(11) .119(6) Uani 1.00000
C205 .7709(8) .3790(8) .904(2) .142(7) Uani 1.00000
C31 .6040(5) .7966(7) .5127(9) .072(3) Uani 1.00000
O31 .5939(5) .7677(7) .3895(6) .105(3) Uani 1.00000
C32 .5183(5) .7006(8) .7305(10) .082(3) Uani 1.00000
O32 .4543(5) .6092(7) .7395(10) .130(4) Uani 1.00000
C301 .5709(7) 1.0225(10) .7758(13) .102(5) Uani 1.00000
C302 .6329(9) .9975(9) .9090(10) .107(5) Uani 1.00000
C303 .7290(8) 1.0242(9) .8896(13) .109(5) Uani 1.00000
C304 .7277(7) 1.0660(8) .7460(12) .095(4) Uani 1.00000
C305 .6318(7) 1.0664(7) .6838(10) .087(4) Uani 1.00000
C1 .8009(4) .7174(5) .7351(5) .0467(18) Uani 1.00000
C2 .7275(4) .7481(5) .7521(6) .050(2) Uani 1.00000
B .7501(7) 1.1705(10) .3469(13) .088(4) Uani 1.00000
F11 .8021(6) 1.2313(9) .2517(9) .179(5) Uani 1.00000
F12 .6591(6) 1.1080(16) .2915(15) .302(11) Uani 1.00000
F13 .7736(12) 1.2595(9) .4613(12) .251(8) Uani 1.00000
F14 .7869(9) 1.0738(9) .3973(14) .217(7) Uani 1.00000
H101 1.02732 .65151 .43664 .08500 Uiso 1.00000
H102 .84918 .48919 .40796 .09600 Uiso 1.00000
H103 .72861 .62919 .39738 .09000 Uiso 1.00000
H104 .83220 .87787 .41776 .08800 Uiso 1.00000
H105 1.01503 .88868 .43908 .08800 Uiso 1.00000
H201 .76560 .41029 .67483 .12000 Uiso 1.00000
H202 .59765 .43086 .65777 .13000 Uiso 1.00000
H203 .55419 .39882 .89884 .15400 Uiso 1.00000
H204 .70537 .36678 1.08367 .15400 Uiso 1.00000
H205 .83751 .36674 .93500 .16500 Uiso 1.00000
H301 .49862 1.00899 .75836 .12800 Uiso 1.00000
H302 .61076 .96591 .99684 .12900 Uiso 1.00000
H303 .78598 1.01806 .96464 .13200 Uiso 1.00000
H304 .78563 1.08805 .70323 .12600 Uiso 1.00000
H305 .60878 1.09240 .58576 .12200 Uiso 1.00000

loop_
_atom_site_aniso_label
_atom_site_aniso_U_11
_atom_site_aniso_U_22
_atom_site_aniso_U_33
_atom_site_aniso_U_12
_atom_site_aniso_U_13
_atom_site_aniso_U_23
Ru1 .0554(2) .0496(2) .0328(2) .02208(17) .01354(16) .00753(15)
Ru2 .0671(3) .0591(3) .0387(2) .0200(2) .0172(2) .01344(18)
Ru3 .0499(2) .0590(3) .0551(3) .02260(19) .01113(19) .0043(2)
C11 .073(4) .060(3) .052(3) .019(3) .019(3) .009(3)
O11 .115(4) .065(3) .070(3) .006(3) .003(3) -.005(2)
C12 .068(3) .065(3) .045(3) .035(3) .018(2) .008(2)
O12 .115(4) .100(3) .068(3) .072(3) .028(3) .031(3)
C101 .090(4) .091(4) .039(3) .048(4) .025(3) .009(3)
C102 .122(6) .063(3) .038(3) .033(4) .016(3) .001(3)
C103 .080(4) .091(5) .036(3) .023(3) .008(3) .008(3)
C104 .102(5) .079(4) .036(3) .046(4) .010(3) .017(3)
C105 .084(4) .084(4) .039(3) .024(3) .029(3) .020(3)
C21 .082(4) .057(3) .039(3) .028(3) .017(3) .016(2)
O21 .082(3) .085(3) .049(2) .019(2) .008(2) -.003(2)
C22 .099(5) .112(5) .046(3) .054(4) .029(3) .028(3)
O22 .176(7) .225(8) .055(3) .138(6) .048(4) .023(4)
C201 .142(8) .054(4) .100(7) .002(5) .059(6) -.014(4)
C202 .108(7) .082(5) .085(6) -.004(5) .003(5) .013(4)
C203 .088(6) .093(6) .175(12) -.004(5) .056(7) .015(7)
C204 .164(11) .086(6) .081(6) .001(6) .023(7) .037(5)
C205 .095(6) .048(4) .237(15) .019(4) -.037(8) -.010(6)
C31 .061(3) .074(4) .073(4) .021(3) .003(3) .007(3)
O31 .107(4) .143(5) .053(3) .041(4) -.003(3) -.009(3)
C32 .056(3) .085(4) .107(6) .021(3) .023(4) .016(4)
O32 .086(4) .114(5) .192(8) .012(4) .057(5) .050(5)
C301 .089(5) .104(6) .125(8) .058(5) .020(5) -.011(6)
C302 .166(9) .101(6) .076(5) .064(6) .052(6) -.007(4)
C303 .103(6) .080(5) .121(8) .050(5) -.034(6) -.044(5)
C304 .089(5) .062(4) .122(8) .011(4) .023(5) -.008(4)
C305 .111(6) .064(4) .088(5) .044(4) .007(5) .005(4)
C1 .056(3) .053(2) .033(2) .021(2) .010(2) .007(2)
C2 .055(3) .053(3) .043(3) .017(2) .014(2) .009(2)
B .072(5) .086(5) .105(7) .015(4) .033(5) .012(5)
F11 .123(5) .247(9) .171(7) .040(6) .051(5) .112(7)
F12 .088(5) .42(2) .304(14) -.026(8) .033(7) -.064(13)
F13 .413(18) .134(6) .216(9) .014(9) .203(11) -.013(6)
F14 .249(10) .150(6) .320(12) .114(7) .118(9) .131(7)

loop_
_atom_type_symbol
_atom_type_oxidation_number
_atom_type_number_in_cell
_atom_type_scat_dispersion_real
_atom_type_scat_dispersion_imag
_atom_type_scat_source
C 0 46 .002014 .002014 'Int Tables Vol IV Tables 2.2B and 2.3.1'
H 0 30 0 0 'Int Tables Vol IV Tables 2.2B and 2.3.1'
B 0 2 0 .000977 'Int Tables Vol IV Tables 2.2B and 2.3.1'
F 0 8 .013977 .01001 'Int Tables Vol IV Tables 2.2B and 2.3.1'
O 0 12 .007996 .005981 'Int Tables Vol IV Tables 2.2B and 2.3.1'
Ru 0 6 -1.42 .835999 'Int Tables Vol IV Tables 2.2B and 2.3.1'

loop_
_geom_angle_atom_site_label_1
_geom_angle_atom_site_label_2
_geom_angle_atom_site_label_3
_geom_angle
C11 Ru1 C12 90.2(3)
C11 Ru1 C101 119.2(3)
C11 Ru1 C102 155.2(3)
C11 Ru1 C103 140.5(3)
C11 Ru1 C104 106.1(3)
C11 Ru1 C105 96.1(3)
C11 Ru1 C1 87.7(3)
C12 Ru1 C101 96.7(3)
C12 Ru1 C102 98.0(3)
C12 Ru1 C103 129.2(2)
C12 Ru1 C104 157.3(3)
C12 Ru1 C105 126.7(3)
C12 Ru1 C1 95.6(2)
C101 Ru1 C102 36.8(3)
C101 Ru1 C103 61.1(3)
C101 Ru1 C104 61.7(3)
C101 Ru1 C105 36.0(3)
C101 Ru1 C1 150.2(2)
C102 Ru1 C103 36.4(3)
C102 Ru1 C104 60.8(3)
C102 Ru1 C105 60.4(2)
C102 Ru1 C1 114.5(3)
C103 Ru1 C104 36.0(2)
C103 Ru1 C105 60.6(2)
C103 Ru1 C1 90.3(2)
C104 Ru1 C105 37.5(3)
C104 Ru1 C1 100.7(3)
C105 Ru1 C1 137.4(3)
C21 Ru2 C22 90.3(3)
C21 Ru2 C201 117.3(4)
C21 Ru2 C202 151.3(4)
C21 Ru2 C203 147.4(4)
C21 Ru2 C204 111.4(4)
C21 Ru2 C205 96.1(3)
C21 Ru2 C1 82.7(2)
C21 Ru2 C2 98.8(2)
C22 Ru2 C201 151.2(4)
C22 Ru2 C202 118.0(4)
C22 Ru2 C203 94.4(4)
C22 Ru2 C204 102.3(5)
C22 Ru2 C205 137.5(5)
C22 Ru2 C1 105.8(3)
C22 Ru2 C2 80.5(3)
C201 Ru2 C202 34.0(5)
C201 Ru2 C203 58.1(5)
C201 Ru2 C204 61.4(4)
C201 Ru2 C205 38.1(5)
C201 Ru2 C1 87.1(3)
C201 Ru2 C2 102.0(3)
C202 Ru2 C203 35.0(5)
C202 Ru2 C204 60.4(4)
C202 Ru2 C205 60.3(4)
C202 Ru2 C1 93.4(3)
C202 Ru2 C2 91.3(3)
C203 Ru2 C204 36.1(5)
C203 Ru2 C205 59.7(4)
C203 Ru2 C1 126.5(4)
C203 Ru2 C2 113.9(4)
C204 Ru2 C205 36.8(6)
C204 Ru2 C1 148.6(3)
C204 Ru2 C2 149.6(3)
C205 Ru2 C1 116.7(5)
C205 Ru2 C2 139.0(5)
C1 Ru2 C2 30.1(2)
C31 Ru3 C32 91.3(3)
C31 Ru3 C301 117.4(4)
C31 Ru3 C302 153.6(4)
C31 Ru3 C303 138.6(4)
C31 Ru3 C304 103.1(4)
C31 Ru3 C305 94.3(3)
C31 Ru3 C2 86.3(3)
C32 Ru3 C301 101.5(4)
C32 Ru3 C302 101.0(4)
C32 Ru3 C303 130.2(4)
C32 Ru3 C304 160.4(4)
C32 Ru3 C305 131.4(4)
C32 Ru3 C2 92.6(3)
C301 Ru3 C302 37.4(4)
C301 Ru3 C303 60.8(4)
C301 Ru3 C304 60.2(4)
C301 Ru3 C305 35.3(4)
C301 Ru3 C2 151.7(3)
C302 Ru3 C303 35.6(4)
C302 Ru3 C304 60.6(4)
C302 Ru3 C305 60.1(3)
C302 Ru3 C2 116.0(3)
C303 Ru3 C304 37.1(4)
C303 Ru3 C305 60.0(3)
C303 Ru3 C2 91.4(3)
C304 Ru3 C305 35.5(3)
C304 Ru3 C2 101.4(3)
C305 Ru3 C2 135.9(3)
Ru1 C11 O11 178.4(7)
Ru1 C12 O12 176.0(5)
Ru1 C101 C102 72.3(4)
Ru1 C101 C105 71.3(4)
Ru1 C101 H101 122.6
C102 C101 C105 107.4(8)
C102 C101 H101 126.7
C105 C101 H101 126.0
Ru1 C102 C101 70.9(4)
Ru1 C102 C103 72.0(4)
Ru1 C102 H102 124.2
C101 C102 C103 107.9(6)
C101 C102 H102 125.0
C103 C102 H102 127.0
Ru1 C103 C102 71.6(3)
Ru1 C103 C104 71.3(3)
Ru1 C103 H103 122.3
C102 C103 C104 109.0(7)
C102 C103 H103 125.8
C104 C103 H103 125.3
Ru1 C104 C103 72.7(4)
Ru1 C104 C105 70.3(4)
Ru1 C104 H104 121.0
C103 C104 C105 106.3(7)
C103 C104 H104 127.6
C105 C104 H104 126.1
Ru1 C105 C101 72.8(4)
Ru1 C105 C104 72.2(4)
Ru1 C105 H105 121.3
C101 C105 C104 109.5(6)
C101 C105 H105 126.6
C104 C105 H105 123.9
Ru2 C21 O21 175.6(6)
Ru2 C22 O22 176.4(7)
Ru2 C201 C202 73.4(6)
Ru2 C201 C205 70.7(6)
Ru2 C201 H201 121.8
C202 C201 C205 108.4(12)
C202 C201 H201 127.8
C205 C201 H201 123.8
Ru2 C202 C201 72.6(5)
Ru2 C202 C203 71.9(5)
Ru2 C202 H202 122.1
C201 C202 C203 109.4(10)
C201 C202 H202 124.3
C203 C202 H202 126.3
Ru2 C203 C202 73.1(6)
Ru2 C203 C204 71.1(6)
Ru2 C203 H203 122.5
C202 C203 C204 110.8(12)
C202 C203 H203 125.2
C204 C203 H203 124.0
Ru2 C204 C203 72.7(6)
Ru2 C204 C205 72.3(6)
Ru2 C204 H204 120.3
C203 C204 C205 106.1(11)
C203 C204 H204 131.5
C205 C204 H204 122.5
Ru2 C205 C201 71.2(6)
Ru2 C205 C204 70.9(6)
Ru2 C205 H205 122.0
C201 C205 C204 105.2(11)
C201 C205 H205 122.4
C204 C205 H205 132.4
Ru3 C31 O31 177.2(6)
Ru3 C32 O32 179.7(8)
Ru3 C301 C302 72.0(6)
Ru3 C301 C305 72.8(6)
Ru3 C301 H301 120.4
C302 C301 C305 107.0(9)
C302 C301 H301 124.6
C305 C301 H301 128.3
Ru3 C302 C301 70.6(6)
Ru3 C302 C303 72.1(6)
Ru3 C302 H302 121.9
C301 C302 C303 107.4(10)
C301 C302 H302 126.4
C303 C302 H302 126.2
Ru3 C303 C302 72.2(5)
Ru3 C303 C304 70.9(5)
Ru3 C303 H303 124.4
C302 C303 C304 107.8(9)
C302 C303 H303 124.0
C304 C303 H303 128.2
Ru3 C304 C303 72.1(5)
Ru3 C304 C305 72.6(4)
Ru3 C304 H304 120.1
C303 C304 C305 107.2(10)
C303 C304 H304 124.5
C305 C304 H304 128.3
Ru3 C305 C301 71.9(6)
Ru3 C305 C304 71.9(5)
Ru3 C305 H305 122.0
C301 C305 C304 110.6(9)
C301 C305 H305 123.9
C304 C305 H305 125.5
Ru1 C1 Ru2 129.5(3)
Ru1 C1 C2 152.5(5)
Ru2 C1 C2 77.9(4)
Ru2 C2 Ru3 132.7(3)
Ru2 C2 C1 72.1(4)
Ru3 C2 C1 155.2(5)
F11 B F12 115.6(11)
F11 B F13 106.0(9)
F11 B F14 108.7(11)
F12 B F13 118.1(14)
F12 B F14 103.0(11)
F13 B F14 104.6(11)

loop_
_geom_bond_atom_site_label_1
_geom_bond_atom_site_label_2
_geom_bond_distance
Ru1 C11 1.865(5)
Ru1 C12 1.859(6)
Ru1 C101 2.236(7)
Ru1 C102 2.254(6)
Ru1 C103 2.258(5)
Ru1 C104 2.241(6)
Ru1 C105 2.217(6)
Ru1 C1 2.065(6)
Ru2 C21 1.879(6)
Ru2 C22 1.864(9)
Ru2 C201 2.234(10)
Ru2 C202 2.243(8)
Ru2 C203 2.228(9)
Ru2 C204 2.208(10)
Ru2 C205 2.227(10)
Ru2 C1 2.323(5)
Ru2 C2 2.388(6)
Ru3 C31 1.869(8)
Ru3 C32 1.881(7)
Ru3 C301 2.226(12)
Ru3 C302 2.245(10)
Ru3 C303 2.244(9)
Ru3 C304 2.228(7)
Ru3 C305 2.237(8)
Ru3 C2 2.044(6)
C11 O11 1.147(7)
C12 O12 1.137(8)
C101 C102 1.416(11)
C101 C105 1.376(11)
C101 H101 .972
C102 C103 1.408(13)
C102 H102 .960
C103 C104 1.389(9)
C103 H103 .974
C104 C105 1.434(12)
C104 H104 .967
C105 H105 .966
C21 O21 1.138(7)
C22 O22 1.148(13)
C201 C202 1.309(19)
C201 C205 1.46(2)
C201 H201 .975
C202 C203 1.34(2)
C202 H202 .952
C203 C204 1.376(19)
C203 H203 .972
C204 C205 1.40(2)
C204 H204 .961
C205 H205 .979
C31 O31 1.132(10)
C32 O32 1.128(10)
C301 C302 1.434(15)
C301 C305 1.355(16)
C301 H301 .974
C302 C303 1.373(18)
C302 H302 .978
C303 C304 1.421(16)
C303 H303 .965
C304 C305 1.363(14)
C304 H304 .970
C305 H305 .976
C1 C2 1.223(9)
B F11 1.345(15)
B F12 1.240(12)
B F13 1.283(15)
B F14 1.326(16)
